data_7013158
loop_
_publ_author_name
'Subhan, Md. Abdus'
'Suzuki, Takayoshi'
'Fuyuhiro, Akira'
'Kaizaki, Sumio'

_publ_section_title
;
 Synthesis, X-ray structures and NIR chiroptical properties of a series of
 dinuclear lanthanide(III) complexes [Ln~2~{\m-(S- or RS-pba)}~4~(HBpz~3~)~2~];
 novel configurational chirality due to non-bonding Ln&#x22EF;O interactions
;
_journal_coden_ASTM DTARAF
_journal_issue 19
_journal_name_full 'Dalton Transactions'
_journal_page_first 3785
_journal_page_last 3791
_journal_paper_doi 10.1039/b304928k
_journal_year 2003
_chemical_formula_moiety 'C58 H64 B2 N12 O8 Yb2'
_chemical_formula_sum 'C58 H64 B2 N12 O8 Yb2'
_chemical_formula_weight 1424.91
_chemical_name_common
;
Tetrakis(mu-2-
phenylbutyrate)bis(hydoridotris(pyrazolyl)borate) diytterbium(iii)
;
_chemical_name_systematic
;
Tetrakis(\m-2-phenylbutyrate)bis(hydoridotris(pyrazolyl)borate)
diytterbium(III)
;
_space_group_IT_number 2
_symmetry_cell_setting triclinic
_symmetry_space_group_name_Hall '-P 1'
_symmetry_space_group_name_H-M 'P -1'
_atom_sites_solution_hydrogens geom
_atom_sites_solution_primary direct
_atom_sites_solution_secondary difmap
_audit_creation_method SHELXL-97
_cell_angle_alpha 80.159(16)
_cell_angle_beta 68.300(12)
_cell_angle_gamma 66.306(16)
_cell_formula_units_Z 1
_cell_length_a 11.551(2)
_cell_length_b 12.222(3)
_cell_length_c 12.6247(17)
_cell_measurement_reflns_used 25
_cell_measurement_temperature 296(2)
_cell_measurement_theta_max 15.0
_cell_measurement_theta_min 14.9
_cell_volume 1515.9(5)
_computing_cell_refinement 'MSC/AFC Diffractometer Control'
_computing_data_collection 'MSC/AFC Diffractometer Control'
_computing_data_reduction 'teXsan Ver. 1.11'
_computing_molecular_graphics ORTEP
_computing_publication_material 'SHELXL-97 and teXsan Ver. 1.11'
_computing_structure_refinement SHELXL-97
_computing_structure_solution SHELXS-86
_diffrn_ambient_temperature 296(2)
_diffrn_measured_fraction_theta_full 0.994
_diffrn_measured_fraction_theta_max 0.994
_diffrn_measurement_device_type 'Rigaku AFC5R'
_diffrn_measurement_method \w-2\q
_diffrn_radiation_monochromator graphite
_diffrn_radiation_source 'rotating anode'
_diffrn_radiation_type 'Mo K\a'
_diffrn_radiation_wavelength 0.71069
_diffrn_reflns_av_R_equivalents 0.0237
_diffrn_reflns_av_sigmaI/netI 0.0422
_diffrn_reflns_limit_h_max 14
_diffrn_reflns_limit_h_min -16
_diffrn_reflns_limit_k_max 0
_diffrn_reflns_limit_k_min -16
_diffrn_reflns_limit_l_max 17
_diffrn_reflns_limit_l_min -17
_diffrn_reflns_number 9189
_diffrn_reflns_theta_full 30.02
_diffrn_reflns_theta_max 30.02
_diffrn_reflns_theta_min 2.55
_diffrn_standards_decay_% 3.16
_diffrn_standards_interval_count 150
_diffrn_standards_number 3
_exptl_absorpt_coefficient_mu 3.128
_exptl_absorpt_correction_T_max 0.558
_exptl_absorpt_correction_T_min 0.486
_exptl_absorpt_correction_type integration
_exptl_absorpt_process_details Coppens_numerical
_exptl_crystal_colour colorless
_exptl_crystal_density_diffrn 1.561
_exptl_crystal_density_method 'not measured'
_exptl_crystal_description prism
_exptl_crystal_F_000 710
_exptl_crystal_size_max 0.30
_exptl_crystal_size_mid 0.22
_exptl_crystal_size_min 0.22
_refine_diff_density_max 1.196
_refine_diff_density_min -2.206
_refine_diff_density_rms 0.100
_refine_ls_extinction_method none
_refine_ls_goodness_of_fit_ref 1.033
_refine_ls_hydrogen_treatment constr
_refine_ls_matrix_type full
_refine_ls_number_parameters 372
_refine_ls_number_reflns 8807
_refine_ls_number_restraints 0
_refine_ls_restrained_S_all 1.033
_refine_ls_R_factor_all 0.0753
_refine_ls_R_factor_gt 0.0380
_refine_ls_shift/su_max 0.002
_refine_ls_shift/su_mean 0.000
_refine_ls_structure_factor_coef Fsqd
_refine_ls_weighting_details 'calc w=1/[\s^2^(Fo^2^)+(0.0524P)^2^+1.3707P] where P=(Fo^2^+2Fc^2^)/3'
_refine_ls_weighting_scheme calc
_refine_ls_wR_factor_gt 0.0972
_refine_ls_wR_factor_ref 0.1105
_reflns_number_gt 6237
_reflns_number_total 8807
_reflns_threshold_expression 'I > 2\s(I)'
_cod_data_source_file b304928k.txt
_cod_data_source_block Yb2RSpba
_cod_database_code 7013158

loop_
_symmetry_equiv_pos_as_xyz
'x, y, z'
'-x, -y, -z'

loop_
_atom_site_label
_atom_site_type_symbol
_atom_site_fract_x
_atom_site_fract_y
_atom_site_fract_z
_atom_site_U_iso_or_equiv
_atom_site_adp_type
_atom_site_occupancy
_atom_site_symmetry_multiplicity
_atom_site_calc_flag
_atom_site_refinement_flags
_atom_site_disorder_assembly
_atom_site_disorder_group
Yb Yb 0.116837(19) 0.49796(2) 0.089923(16) 0.05054(8) Uani 1 1 d . . .
O1 O 0.1716(4) 0.5695(5) -0.0921(3) 0.0806(12) Uani 1 1 d . . .
O2 O 0.0318(4) 0.5896(4) -0.1792(3) 0.0738(11) Uani 1 1 d . . .
O3 O 0.2200(5) 0.3258(5) -0.0121(4) 0.0881(13) Uani 1 1 d . . .
O4 O 0.0715(4) 0.3513(4) -0.0900(4) 0.0865(13) Uani 1 1 d . . .
N11 N 0.3096(4) 0.3851(4) 0.2593(3) 0.0555(9) Uani 1 1 d . . .
N12 N 0.2573(4) 0.3530(4) 0.1944(3) 0.0556(9) Uani 1 1 d . . .
N21 N 0.3245(4) 0.5779(4) 0.1619(4) 0.0561(9) Uani 1 1 d . . .
N22 N 0.2727(4) 0.5881(4) 0.0777(3) 0.0565(10) Uani 1 1 d . . .
N31 N 0.1231(4) 0.5785(4) 0.3309(3) 0.0566(10) Uani 1 1 d . . .
N32 N 0.0398(4) 0.5785(4) 0.2781(3) 0.0585(10) Uani 1 1 d . . .
C1 C 0.1322(5) 0.5992(5) -0.1746(4) 0.0541(11) Uani 1 1 d . . .
C2 C 0.2137(6) 0.6545(6) -0.2782(5) 0.0738(16) Uani 1 1 d . . .
H2 H 0.2872 0.6543 -0.2569 0.088 Uiso 1 1 calc R . .
C3 C 0.2783(7) 0.5803(6) -0.3765(6) 0.087(2) Uani 1 1 d . . .
H3A H 0.3213 0.6231 -0.4405 0.103 Uiso 1 1 calc R . .
H3B H 0.2097 0.5687 -0.3950 0.103 Uiso 1 1 calc R . .
C4 C 0.3832(7) 0.4573(7) -0.3642(7) 0.094(2) Uani 1 1 d . . .
H4A H 0.4632 0.4664 -0.3674 0.114 Uiso 1 1 calc R . .
H4B H 0.4037 0.4078 -0.4250 0.114 Uiso 1 1 calc R . .
H4C H 0.3483 0.4207 -0.2923 0.114 Uiso 1 1 calc R . .
C5 C 0.1359(6) 0.7841(5) -0.2971(4) 0.0629(13) Uani 1 1 d . . .
C6 C 0.1761(11) 0.8712(10) -0.2834(8) 0.127(4) Uani 1 1 d . . .
H6 H 0.2490 0.8517 -0.2591 0.151 Uiso 1 1 calc R . .
C7 C 0.1010(17) 0.9947(12) -0.3083(13) 0.177(7) Uani 1 1 d . . .
H7 H 0.1259 1.0562 -0.3022 0.199 Uiso 1 1 calc R . .
C8 C -0.0056(16) 1.0174(11) -0.3404(15) 0.183(8) Uani 1 1 d . . .
H8 H -0.0562 1.0966 -0.3528 0.202 Uiso 1 1 calc R . .
C9 C -0.0424(11) 0.9325(9) -0.3554(10) 0.140(4) Uani 1 1 d . . .
H9 H -0.1144 0.9518 -0.3809 0.170 Uiso 1 1 calc R . .
C10 C 0.0276(7) 0.8172(7) -0.3327(6) 0.0862(19) Uani 1 1 d . . .
H10 H 0.0010 0.7580 -0.3418 0.105 Uiso 1 1 calc R . .
C13 C 0.3017(6) 0.2336(5) 0.2014(5) 0.0663(13) Uani 1 1 d . . .
H13 H 0.2803 0.1872 0.1659 0.080 Uiso 1 1 calc R . .
C14 C 0.3826(6) 0.1882(6) 0.2673(5) 0.0753(16) Uani 1 1 d . . .
H14 H 0.4259 0.1083 0.2843 0.090 Uiso 1 1 calc R . .
C15 C 0.3856(5) 0.2869(5) 0.3028(5) 0.0669(14) Uani 1 1 d . . .
H15 H 0.4326 0.2857 0.3492 0.079 Uiso 1 1 calc R . .
C23 C 0.3358(6) 0.6471(6) -0.0086(5) 0.0711(15) Uani 1 1 d . . .
H23 H 0.3199 0.6677 -0.0777 0.085 Uiso 1 1 calc R . .
C24 C 0.4264(7) 0.6732(6) 0.0182(6) 0.0795(18) Uani 1 1 d . . .
H24 H 0.4825 0.7126 -0.0276 0.095 Uiso 1 1 calc R . .
C25 C 0.4165(6) 0.6289(6) 0.1267(5) 0.0706(15) Uani 1 1 d . . .
H25 H 0.4653 0.6332 0.1691 0.085 Uiso 1 1 calc R . .
C33 C -0.0848(5) 0.6344(5) 0.3476(5) 0.0676(14) Uani 1 1 d . . .
H33 H -0.1628 0.6471 0.3335 0.082 Uiso 1 1 calc R . .
C34 C -0.0802(7) 0.6708(6) 0.4442(5) 0.0813(18) Uani 1 1 d . . .
H34 H -0.1525 0.7119 0.5054 0.096 Uiso 1 1 calc R . .
C35 C 0.0521(7) 0.6336(6) 0.4301(4) 0.0715(15) Uani 1 1 d . . .
H35 H 0.0873 0.6447 0.4811 0.088 Uiso 1 1 calc R . .
C41 C 0.1768(5) 0.2899(5) -0.0685(4) 0.0618(12) Uani 1 1 d . . .
C42 C 0.2527(8) 0.1639(6) -0.1130(10) 0.116(3) Uani 1 1 d . . .
H42 H 0.1947 0.1646 -0.1536 0.137 Uiso 1 1 calc R . .
C43 C 0.243(2) 0.0721(10) -0.0428(12) 0.262(12) Uani 1 1 d . . .
H43A H 0.3006 0.0053 -0.0930 0.284 Uiso 1 1 calc R . .
H43B H 0.2939 0.0709 0.0038 0.284 Uiso 1 1 calc R . .
C44 C 0.160(2) 0.033(2) 0.0246(19) 0.39(2) Uani 1 1 d . . .
H44A H 0.1577 0.0365 0.1008 0.361 Uiso 1 1 calc R . .
H44B H 0.1836 -0.0481 0.0074 0.361 Uiso 1 1 calc R . .
H44C H 0.0730 0.0807 0.0187 0.361 Uiso 1 1 calc R . .
C45 C 0.3765(6) 0.1523(5) -0.2140(7) 0.0787(18) Uani 1 1 d . . .
C46 C 0.4880(7) 0.1547(6) -0.2006(7) 0.089(2) Uani 1 1 d . . .
H46 H 0.4844 0.1652 -0.1280 0.106 Uiso 1 1 calc R . .
C47 C 0.6025(9) 0.1424(8) -0.2884(11) 0.125(3) Uani 1 1 d . . .
H47 H 0.6756 0.1437 -0.2746 0.151 Uiso 1 1 calc R . .
C48 C 0.6136(13) 0.1287(8) -0.3924(11) 0.131(4) Uani 1 1 d . . .
H48 H 0.6939 0.1217 -0.4509 0.154 Uiso 1 1 calc R . .
C49 C 0.5113(15) 0.1244(7) -0.4171(9) 0.131(4) Uani 1 1 d . . .
H49 H 0.5203 0.1143 -0.4915 0.156 Uiso 1 1 calc R . .
C50 C 0.3892(11) 0.1359(6) -0.3259(9) 0.115(3) Uani 1 1 d . . .
H50 H 0.3175 0.1325 -0.3404 0.140 Uiso 1 1 calc R . .
B1 B 0.2740(6) 0.5177(6) 0.2780(5) 0.0588(14) Uani 1 1 d . . .
H1 H 0.3177 0.5235 0.3291 0.069 Uiso 1 1 calc R . .

loop_
_atom_site_aniso_label
_atom_site_aniso_U_11
_atom_site_aniso_U_22
_atom_site_aniso_U_33
_atom_site_aniso_U_23
_atom_site_aniso_U_13
_atom_site_aniso_U_12
Yb 0.04467(10) 0.07264(15) 0.04003(10) 0.00898(8) -0.01586(7) -0.02990(9)
O1 0.086(3) 0.127(4) 0.050(2) 0.023(2) -0.0287(19) -0.064(3)
O2 0.071(2) 0.108(3) 0.062(2) 0.022(2) -0.0267(19) -0.058(2)
O3 0.108(4) 0.103(3) 0.070(3) -0.012(2) -0.037(3) -0.045(3)
O4 0.064(2) 0.107(3) 0.073(3) 0.022(2) -0.029(2) -0.021(2)
N11 0.047(2) 0.067(3) 0.047(2) 0.0038(18) -0.0178(16) -0.0166(18)
N12 0.056(2) 0.065(3) 0.050(2) 0.0028(18) -0.0203(18) -0.025(2)
N21 0.053(2) 0.070(3) 0.054(2) 0.0046(19) -0.0215(18) -0.032(2)
N22 0.057(2) 0.074(3) 0.048(2) 0.0092(19) -0.0189(17) -0.036(2)
N31 0.058(2) 0.067(3) 0.045(2) 0.0010(18) -0.0214(17) -0.020(2)
N32 0.046(2) 0.077(3) 0.047(2) -0.0012(19) -0.0126(16) -0.021(2)
C1 0.050(2) 0.071(3) 0.039(2) 0.003(2) -0.0042(18) -0.030(2)
C2 0.065(3) 0.095(4) 0.048(3) 0.018(3) -0.002(2) -0.040(3)
C3 0.082(4) 0.086(4) 0.064(4) 0.008(3) 0.000(3) -0.029(4)
C4 0.066(4) 0.094(5) 0.090(5) 0.012(4) -0.010(3) -0.017(4)
C5 0.071(3) 0.071(3) 0.048(2) 0.003(2) -0.008(2) -0.039(3)
C6 0.161(9) 0.149(9) 0.108(7) -0.015(6) -0.014(6) -0.117(8)
C7 0.212(15) 0.124(10) 0.180(13) -0.043(9) 0.037(12) -0.125(11)
C8 0.170(13) 0.079(7) 0.224(17) 0.008(8) 0.016(12) -0.050(8)
C9 0.124(8) 0.095(7) 0.143(9) 0.024(6) -0.031(7) -0.006(6)
C10 0.075(4) 0.085(4) 0.078(4) -0.002(3) -0.024(3) -0.011(3)
C13 0.070(3) 0.061(3) 0.064(3) 0.004(2) -0.019(3) -0.025(3)
C14 0.073(4) 0.065(4) 0.066(3) 0.011(3) -0.022(3) -0.009(3)
C15 0.058(3) 0.074(4) 0.056(3) 0.010(3) -0.026(2) -0.010(3)
C23 0.081(4) 0.091(4) 0.055(3) 0.014(3) -0.019(3) -0.055(3)
C24 0.087(4) 0.099(5) 0.074(4) 0.007(3) -0.019(3) -0.066(4)
C25 0.067(3) 0.084(4) 0.079(4) 0.002(3) -0.028(3) -0.045(3)
C33 0.052(3) 0.072(4) 0.059(3) 0.004(3) -0.008(2) -0.016(3)
C34 0.078(4) 0.083(4) 0.052(3) -0.005(3) -0.004(3) -0.014(3)
C35 0.082(4) 0.078(4) 0.043(2) -0.005(2) -0.020(3) -0.018(3)
C41 0.058(3) 0.068(3) 0.054(3) -0.001(2) -0.020(2) -0.017(2)
C42 0.093(5) 0.063(4) 0.187(10) -0.023(5) -0.027(6) -0.033(4)
C43 0.45(3) 0.091(7) 0.140(11) 0.022(7) 0.023(15) -0.120(13)
C44 0.47(4) 0.61(5) 0.32(3) 0.30(3) -0.22(3) -0.46(4)
C45 0.067(4) 0.048(3) 0.114(5) -0.022(3) -0.035(4) -0.002(3)
C46 0.071(4) 0.080(4) 0.109(6) -0.031(4) -0.026(4) -0.012(3)
C47 0.085(6) 0.106(7) 0.152(9) -0.046(7) -0.016(6) -0.006(5)
C48 0.141(10) 0.079(6) 0.131(9) -0.016(6) -0.031(8) -0.008(6)
C49 0.183(11) 0.063(5) 0.093(6) -0.013(4) -0.040(7) 0.008(6)
C50 0.150(8) 0.055(4) 0.158(9) -0.018(5) -0.109(8) 0.002(4)
B1 0.048(3) 0.081(4) 0.051(3) 0.003(3) -0.022(2) -0.025(3)

loop_
_atom_type_symbol
_atom_type_description
_atom_type_scat_dispersion_real
_atom_type_scat_dispersion_imag
_atom_type_scat_source
C C 0.0033 0.0016 'International Tables Vol C Tables 4.2.6.8 and 6.1.1.4'
H H 0.0000 0.0000 'International Tables Vol C Tables 4.2.6.8 and 6.1.1.4'
O O 0.0106 0.0060 'International Tables Vol C Tables 4.2.6.8 and 6.1.1.4'
N N 0.0061 0.0033 'International Tables Vol C Tables 4.2.6.8 and 6.1.1.4'
B B 0.0013 0.0007 'International Tables Vol C Tables 4.2.6.8 and 6.1.1.4'
Yb Yb -0.3850 5.5486 'International Tables Vol C Tables 4.2.6.8 and 6.1.1.4'

loop_
_geom_angle_atom_site_label_1
_geom_angle_atom_site_label_2
_geom_angle_atom_site_label_3
_geom_angle
_geom_angle_site_symmetry_1
_geom_angle_site_symmetry_3
_geom_angle_publ_flag
O4 Yb O2 79.80(17) 2_565 2_565 ?
O4 Yb O1 77.77(17) 2_565 . ?
O2 Yb O1 128.88(14) 2_565 . ?
O4 Yb O3 127.75(18) 2_565 . ?
O2 Yb O3 80.60(18) 2_565 . ?
O1 Yb O3 78.06(18) . . ?
O4 Yb N22 105.67(17) 2_565 . ?
O2 Yb N22 155.15(14) 2_565 . ?
O1 Yb N22 75.70(14) . . ?
O3 Yb N22 112.08(17) . . ?
O4 Yb N32 78.58(16) 2_565 . ?
O2 Yb N32 82.27(15) 2_565 . ?
O1 Yb N32 135.62(17) . . ?
O3 Yb N32 144.65(16) . . ?
N22 Yb N32 75.33(14) . . ?
O4 Yb N12 149.92(16) 2_565 . ?
O2 Yb N12 86.03(14) 2_565 . ?
O1 Yb N12 130.68(15) . . ?
O3 Yb N12 74.89(16) . . ?
N22 Yb N12 77.43(14) . . ?
N32 Yb N12 73.28(14) . . ?
O4 Yb C41 110.45(16) 2_565 . ?
O2 Yb C41 72.36(16) 2_565 . ?
O1 Yb C41 73.57(16) . . ?
O3 Yb C41 17.48(15) . . ?
N22 Yb C41 125.32(15) . . ?
N32 Yb C41 150.53(15) . . ?
N12 Yb C41 89.93(14) . . ?
C1 O1 Yb 142.2(3) . . ?
C1 O2 Yb 141.9(3) . 2_565 ?
C41 O3 Yb 128.1(4) . . ?
C41 O4 Yb 160.5(5) . 2_565 ?
C15 N11 N12 109.6(5) . . ?
C15 N11 B1 129.4(5) . . ?
N12 N11 B1 121.0(4) . . ?
C13 N12 N11 105.5(4) . . ?
C13 N12 Yb 131.4(4) . . ?
N11 N12 Yb 123.1(3) . . ?
C25 N21 N22 109.8(4) . . ?
C25 N21 B1 129.1(5) . . ?
N22 N21 B1 121.0(4) . . ?
C23 N22 N21 105.1(4) . . ?
C23 N22 Yb 131.1(4) . . ?
N21 N22 Yb 123.7(3) . . ?
C35 N31 N32 110.2(4) . . ?
C35 N31 B1 129.1(5) . . ?
N32 N31 B1 120.7(4) . . ?
C33 N32 N31 106.0(4) . . ?
C33 N32 Yb 130.1(4) . . ?
N31 N32 Yb 123.9(3) . . ?
O1 C1 O2 125.1(4) . . ?
O1 C1 C2 116.7(5) . . ?
O2 C1 C2 118.2(5) . . ?
C3 C2 C5 116.4(5) . . ?
C3 C2 C1 112.3(5) . . ?
C5 C2 C1 111.9(5) . . ?
C3 C2 H2 105.0 . . ?
C5 C2 H2 105.0 . . ?
C1 C2 H2 105.0 . . ?
C2 C3 C4 115.9(6) . . ?
C2 C3 H3A 108.3 . . ?
C4 C3 H3A 108.3 . . ?
C2 C3 H3B 108.3 . . ?
C4 C3 H3B 108.3 . . ?
H3A C3 H3B 107.4 . . ?
C3 C4 H4A 109.5 . . ?
C3 C4 H4B 109.5 . . ?
H4A C4 H4B 109.5 . . ?
C3 C4 H4C 109.5 . . ?
H4A C4 H4C 109.5 . . ?
H4B C4 H4C 109.5 . . ?
C10 C5 C6 118.9(8) . . ?
C10 C5 C2 120.7(6) . . ?
C6 C5 C2 120.3(7) . . ?
C5 C6 C7 117.9(11) . . ?
C5 C6 H6 121.0 . . ?
C7 C6 H6 121.0 . . ?
C8 C7 C6 118.1(11) . . ?
C8 C7 H7 120.9 . . ?
C6 C7 H7 120.9 . . ?
C9 C8 C7 123.5(13) . . ?
C9 C8 H8 118.2 . . ?
C7 C8 H8 118.2 . . ?
C8 C9 C10 118.4(13) . . ?
C8 C9 H9 120.8 . . ?
C10 C9 H9 120.8 . . ?
C9 C10 C5 123.0(9) . . ?
C9 C10 H10 118.5 . . ?
C5 C10 H10 118.5 . . ?
N12 C13 C14 111.5(6) . . ?
N12 C13 H13 124.2 . . ?
C14 C13 H13 124.2 . . ?
C13 C14 C15 104.7(5) . . ?
C13 C14 H14 127.7 . . ?
C15 C14 H14 127.7 . . ?
N11 C15 C14 108.7(5) . . ?
N11 C15 H15 125.7 . . ?
C14 C15 H15 125.7 . . ?
N22 C23 C24 111.4(5) . . ?
N22 C23 H23 124.3 . . ?
C24 C23 H23 124.3 . . ?
C25 C24 C23 105.1(5) . . ?
C25 C24 H24 127.5 . . ?
C23 C24 H24 127.5 . . ?
N21 C25 C24 108.6(5) . . ?
N21 C25 H25 125.7 . . ?
C24 C25 H25 125.7 . . ?
N32 C33 C34 109.9(5) . . ?
N32 C33 H33 125.1 . . ?
C34 C33 H33 125.1 . . ?
C35 C34 C33 105.4(5) . . ?
C35 C34 H34 127.3 . . ?
C33 C34 H34 127.3 . . ?
N31 C35 C34 108.5(5) . . ?
N31 C35 H35 125.7 . . ?
C34 C35 H35 125.7 . . ?
O3 C41 O4 123.1(6) . . ?
O3 C41 C42 118.8(6) . . ?
O4 C41 C42 118.1(6) . . ?
O3 C41 Yb 34.4(3) . . ?
O4 C41 Yb 89.0(4) . . ?
C42 C41 Yb 152.3(5) . . ?
C43 C42 C45 121.3(10) . . ?
C43 C42 C41 119.6(10) . . ?
C45 C42 C41 113.1(6) . . ?
C43 C42 H42 98.1 . . ?
C45 C42 H42 98.1 . . ?
C41 C42 H42 98.1 . . ?
C44 C43 C42 142(2) . . ?
C44 C43 H43A 101.6 . . ?
C42 C43 H43A 101.6 . . ?
C44 C43 H43B 101.6 . . ?
C42 C43 H43B 101.6 . . ?
H43A C43 H43B 104.6 . . ?
C43 C44 H44A 109.5 . . ?
C43 C44 H44B 109.5 . . ?
H44A C44 H44B 109.5 . . ?
C43 C44 H44C 109.5 . . ?
H44A C44 H44C 109.5 . . ?
H44B C44 H44C 109.5 . . ?
C46 C45 C50 115.6(8) . . ?
C46 C45 C42 120.3(8) . . ?
C50 C45 C42 124.0(8) . . ?
C47 C46 C45 122.5(9) . . ?
C47 C46 H46 118.7 . . ?
C45 C46 H46 118.7 . . ?
C48 C47 C46 121.8(11) . . ?
C48 C47 H47 119.1 . . ?
C46 C47 H47 119.1 . . ?
C47 C48 C49 121.6(12) . . ?
C47 C48 H48 119.2 . . ?
C49 C48 H48 119.2 . . ?
C48 C49 C50 118.0(10) . . ?
C48 C49 H49 121.0 . . ?
C50 C49 H49 121.0 . . ?
C45 C50 C49 120.4(9) . . ?
C45 C50 H50 119.8 . . ?
C49 C50 H50 119.8 . . ?
N31 B1 N21 110.1(4) . . ?
N31 B1 N11 109.5(4) . . ?
N21 B1 N11 108.7(4) . . ?
N31 B1 H1 109.5 . . ?
N21 B1 H1 109.5 . . ?
N11 B1 H1 109.5 . . ?

loop_
_geom_bond_atom_site_label_1
_geom_bond_atom_site_label_2
_geom_bond_distance
_geom_bond_site_symmetry_2
_geom_bond_publ_flag
Yb O4 2.214(4) 2_565 ?
Yb O2 2.236(4) 2_565 ?
Yb O1 2.265(4) . ?
Yb O3 2.298(5) . ?
Yb N22 2.411(4) . ?
Yb N32 2.436(4) . ?
Yb N12 2.446(4) . ?
O1 C1 1.230(6) . ?
O2 C1 1.234(6) . ?
O2 Yb 2.236(4) 2_565 ?
O3 C41 1.222(7) . ?
O4 C41 1.248(6) . ?
O4 Yb 2.214(4) 2_565 ?
N11 C15 1.341(6) . ?
N11 N12 1.363(6) . ?
N11 B1 1.541(8) . ?
N12 C13 1.338(7) . ?
N21 C25 1.343(7) . ?
N21 N22 1.366(6) . ?
N21 B1 1.541(7) . ?
N22 C23 1.343(6) . ?
N31 C35 1.334(7) . ?
N31 N32 1.359(6) . ?
N31 B1 1.518(7) . ?
N32 C33 1.337(6) . ?
C1 C2 1.533(6) . ?
C2 C3 1.440(9) . ?
C2 C5 1.503(9) . ?
C2 H2 0.9800 . ?
C3 C4 1.532(9) . ?
C3 H3A 0.9700 . ?
C3 H3B 0.9700 . ?
C4 H4A 0.9600 . ?
C4 H4B 0.9600 . ?
C4 H4C 0.9600 . ?
C5 C10 1.370(9) . ?
C5 C6 1.378(9) . ?
C6 C7 1.455(18) . ?
C6 H6 0.9300 . ?
C7 C8 1.35(2) . ?
C7 H7 0.9300 . ?
C8 C9 1.332(18) . ?
C8 H8 0.9300 . ?
C9 C10 1.356(11) . ?
C9 H9 0.9300 . ?
C10 H10 0.9300 . ?
C13 C14 1.369(8) . ?
C13 H13 0.9300 . ?
C14 C15 1.374(9) . ?
C14 H14 0.9300 . ?
C15 H15 0.9300 . ?
C23 C24 1.371(8) . ?
C23 H23 0.9300 . ?
C24 C25 1.365(9) . ?
C24 H24 0.9300 . ?
C25 H25 0.9300 . ?
C33 C34 1.393(9) . ?
C33 H33 0.9300 . ?
C34 C35 1.356(9) . ?
C34 H34 0.9300 . ?
C35 H35 0.9300 . ?
C41 C42 1.517(9) . ?
C42 C43 1.322(13) . ?
C42 C45 1.497(11) . ?
C42 H42 0.9800 . ?
C43 C44 1.22(2) . ?
C43 H43A 0.9700 . ?
C43 H43B 0.9700 . ?
C44 H44A 0.9600 . ?
C44 H44B 0.9600 . ?
C44 H44C 0.9600 . ?
C45 C46 1.372(9) . ?
C45 C50 1.406(11) . ?
C46 C47 1.347(12) . ?
C46 H46 0.9300 . ?
C47 C48 1.304(14) . ?
C47 H47 0.9300 . ?
C48 C49 1.350(15) . ?
C48 H48 0.9300 . ?
C49 C50 1.425(15) . ?
C49 H49 0.9300 . ?
C50 H50 0.9300 . ?
B1 H1 0.9800 . ?

loop_
_geom_contact_atom_site_label_1
_geom_contact_atom_site_label_2
_geom_contact_distance
_geom_contact_site_symmetry_1
_geom_contact_site_symmetry_2
Yb Yb 4.1022(7) 2_565 ?
Yb O2 3.748(5) . ?
Yb O4 3.416(6) . ?

loop_
_geom_torsion_atom_site_label_1
_geom_torsion_atom_site_label_2
_geom_torsion_atom_site_label_3
_geom_torsion_atom_site_label_4
_geom_torsion
_geom_torsion_site_symmetry_1
_geom_torsion_site_symmetry_2
_geom_torsion_site_symmetry_3
_geom_torsion_site_symmetry_4
_geom_torsion_publ_flag
O4 Yb O1 C1 -49.6(7) 2_565 . . . ?
O2 Yb O1 C1 16.4(8) 2_565 . . . ?
O3 Yb O1 C1 83.7(7) . . . . ?
N22 Yb O1 C1 -159.5(7) . . . . ?
N32 Yb O1 C1 -108.9(7) . . . . ?
N12 Yb O1 C1 141.5(7) . . . . ?
C41 Yb O1 C1 66.3(7) . . . . ?
O4 Yb O3 C41 -9.0(6) 2_565 . . . ?
O2 Yb O3 C41 60.2(5) 2_565 . . . ?
O1 Yb O3 C41 -73.1(5) . . . . ?
N22 Yb O3 C41 -142.1(5) . . . . ?
N32 Yb O3 C41 122.2(5) . . . . ?
N12 Yb O3 C41 148.6(6) . . . . ?
C15 N11 N12 C13 1.0(5) . . . . ?
B1 N11 N12 C13 -176.5(4) . . . . ?
C15 N11 N12 Yb -177.9(3) . . . . ?
B1 N11 N12 Yb 4.6(6) . . . . ?
O4 Yb N12 C13 116.5(5) 2_565 . . . ?
O2 Yb N12 C13 54.8(5) 2_565 . . . ?
O1 Yb N12 C13 -85.6(5) . . . . ?
O3 Yb N12 C13 -26.6(5) . . . . ?
N22 Yb N12 C13 -143.9(5) . . . . ?
N32 Yb N12 C13 137.9(5) . . . . ?
C41 Yb N12 C13 -17.6(5) . . . . ?
O4 Yb N12 N11 -65.0(5) 2_565 . . . ?
O2 Yb N12 N11 -126.7(4) 2_565 . . . ?
O1 Yb N12 N11 93.0(4) . . . . ?
O3 Yb N12 N11 152.0(4) . . . . ?
N22 Yb N12 N11 34.7(3) . . . . ?
N32 Yb N12 N11 -43.6(3) . . . . ?
C41 Yb N12 N11 161.0(4) . . . . ?
C25 N21 N22 C23 -0.3(6) . . . . ?
B1 N21 N22 C23 178.3(5) . . . . ?
C25 N21 N22 Yb 174.8(4) . . . . ?
B1 N21 N22 Yb -6.6(6) . . . . ?
O4 Yb N22 C23 -70.7(5) 2_565 . . . ?
O2 Yb N22 C23 -170.4(5) 2_565 . . . ?
O1 Yb N22 C23 1.9(5) . . . . ?
O3 Yb N22 C23 72.4(6) . . . . ?
N32 Yb N22 C23 -144.1(6) . . . . ?
N12 Yb N22 C23 140.2(6) . . . . ?
C41 Yb N22 C23 59.3(6) . . . . ?
O4 Yb N22 N21 115.5(4) 2_565 . . . ?
O2 Yb N22 N21 15.8(6) 2_565 . . . ?
O1 Yb N22 N21 -171.8(4) . . . . ?
O3 Yb N22 N21 -101.3(4) . . . . ?
N32 Yb N22 N21 42.1(4) . . . . ?
N12 Yb N22 N21 -33.6(4) . . . . ?
C41 Yb N22 N21 -114.4(4) . . . . ?
C35 N31 N32 C33 -0.4(6) . . . . ?
B1 N31 N32 C33 177.7(5) . . . . ?
C35 N31 N32 Yb 176.9(4) . . . . ?
B1 N31 N32 Yb -4.9(6) . . . . ?
O4 Yb N32 C33 30.2(5) 2_565 . . . ?
O2 Yb N32 C33 -50.9(5) 2_565 . . . ?
O1 Yb N32 C33 89.2(5) . . . . ?
O3 Yb N32 C33 -112.4(5) . . . . ?
N22 Yb N32 C33 140.0(5) . . . . ?
N12 Yb N32 C33 -139.0(5) . . . . ?
C41 Yb N32 C33 -81.3(6) . . . . ?
O4 Yb N32 N31 -146.4(4) 2_565 . . . ?
O2 Yb N32 N31 132.5(4) 2_565 . . . ?
O1 Yb N32 N31 -87.4(4) . . . . ?
O3 Yb N32 N31 70.9(5) . . . . ?
N22 Yb N32 N31 -36.7(4) . . . . ?
N12 Yb N32 N31 44.3(4) . . . . ?
C41 Yb N32 N31 102.0(4) . . . . ?
Yb O1 C1 O2 -4.2(11) . . . . ?
Yb O1 C1 C2 174.6(5) . . . . ?
Yb O2 C1 O1 -13.9(11) 2_565 . . . ?
Yb O2 C1 C2 167.3(5) 2_565 . . . ?
O1 C1 C2 C3 114.3(7) . . . . ?
O2 C1 C2 C3 -66.8(8) . . . . ?
O1 C1 C2 C5 -112.7(6) . . . . ?
O2 C1 C2 C5 66.2(7) . . . . ?
C5 C2 C3 C4 166.1(6) . . . . ?
C1 C2 C3 C4 -63.1(8) . . . . ?
C3 C2 C5 C10 61.9(8) . . . . ?
C1 C2 C5 C10 -69.2(7) . . . . ?
C3 C2 C5 C6 -115.3(8) . . . . ?
C1 C2 C5 C6 113.7(7) . . . . ?
C10 C5 C6 C7 -0.2(12) . . . . ?
C2 C5 C6 C7 177.0(8) . . . . ?
C5 C6 C7 C8 1.6(19) . . . . ?
C6 C7 C8 C9 -3(2) . . . . ?
C7 C8 C9 C10 3(2) . . . . ?
C8 C9 C10 C5 -1.2(16) . . . . ?
C6 C5 C10 C9 0.0(11) . . . . ?
C2 C5 C10 C9 -177.2(7) . . . . ?
N11 N12 C13 C14 -1.0(6) . . . . ?
Yb N12 C13 C14 177.8(4) . . . . ?
N12 C13 C14 C15 0.6(7) . . . . ?
N12 N11 C15 C14 -0.7(6) . . . . ?
B1 N11 C15 C14 176.5(5) . . . . ?
C13 C14 C15 N11 0.1(7) . . . . ?
N21 N22 C23 C24 0.6(7) . . . . ?
Yb N22 C23 C24 -174.0(4) . . . . ?
N22 C23 C24 C25 -0.7(8) . . . . ?
N22 N21 C25 C24 -0.1(7) . . . . ?
B1 N21 C25 C24 -178.5(6) . . . . ?
C23 C24 C25 N21 0.5(8) . . . . ?
N31 N32 C33 C34 0.5(6) . . . . ?
Yb N32 C33 C34 -176.6(4) . . . . ?
N32 C33 C34 C35 -0.5(7) . . . . ?
N32 N31 C35 C34 0.1(7) . . . . ?
B1 N31 C35 C34 -177.8(6) . . . . ?
C33 C34 C35 N31 0.2(7) . . . . ?
Yb O3 C41 O4 8.7(9) . . . . ?
Yb O3 C41 C42 -170.1(5) . . . . ?
Yb O4 C41 O3 -3.9(16) 2_565 . . . ?
Yb O4 C41 C42 174.9(10) 2_565 . . . ?
Yb O4 C41 Yb 1.0(12) 2_565 . . . ?
O4 Yb C41 O3 172.4(5) 2_565 . . . ?
O2 Yb C41 O3 -116.1(6) 2_565 . . . ?
O1 Yb C41 O3 102.6(5) . . . . ?
N22 Yb C41 O3 44.3(6) . . . . ?
N32 Yb C41 O3 -84.3(6) . . . . ?
N12 Yb C41 O3 -30.2(5) . . . . ?
O4 Yb C41 O4 -0.4(4) 2_565 . . . ?
O2 Yb C41 O4 71.2(3) 2_565 . . . ?
O1 Yb C41 O4 -70.1(3) . . . . ?
O3 Yb C41 O4 -172.8(7) . . . . ?
N22 Yb C41 O4 -128.5(3) . . . . ?
N32 Yb C41 O4 103.0(4) . . . . ?
N12 Yb C41 O4 157.0(3) . . . . ?
O4 Yb C41 C42 -168.7(10) 2_565 . . . ?
O2 Yb C41 C42 -97.2(10) 2_565 . . . ?
O1 Yb C41 C42 121.5(10) . . . . ?
O3 Yb C41 C42 18.9(9) . . . . ?
N22 Yb C41 C42 63.2(10) . . . . ?
N32 Yb C41 C42 -65.3(11) . . . . ?
N12 Yb C41 C42 -11.3(10) . . . . ?
O3 C41 C42 C43 76.6(16) . . . . ?
O4 C41 C42 C43 -102.2(16) . . . . ?
Yb C41 C42 C43 64.6(18) . . . . ?
O3 C41 C42 C45 -76.6(10) . . . . ?
O4 C41 C42 C45 104.6(8) . . . . ?
Yb C41 C42 C45 -88.7(13) . . . . ?
C45 C42 C43 C44 -155(3) . . . . ?
C41 C42 C43 C44 54(4) . . . . ?
C43 C42 C45 C46 -79.2(15) . . . . ?
C41 C42 C45 C46 73.5(10) . . . . ?
C43 C42 C45 C50 99.2(16) . . . . ?
C41 C42 C45 C50 -108.0(8) . . . . ?
C50 C45 C46 C47 0.2(11) . . . . ?
C42 C45 C46 C47 178.7(8) . . . . ?
C45 C46 C47 C48 0.7(15) . . . . ?
C46 C47 C48 C49 -1.0(17) . . . . ?
C47 C48 C49 C50 0.3(15) . . . . ?
C46 C45 C50 C49 -0.8(10) . . . . ?
C42 C45 C50 C49 -179.3(7) . . . . ?
C48 C49 C50 C45 0.6(12) . . . . ?
C35 N31 B1 N21 -120.2(6) . . . . ?
N32 N31 B1 N21 62.0(6) . . . . ?
C35 N31 B1 N11 120.3(6) . . . . ?
N32 N31 B1 N11 -57.4(6) . . . . ?
C25 N21 B1 N31 122.6(6) . . . . ?
N22 N21 B1 N31 -55.7(7) . . . . ?
C25 N21 B1 N11 -117.4(6) . . . . ?
N22 N21 B1 N11 64.3(6) . . . . ?
C15 N11 B1 N31 -119.3(5) . . . . ?
N12 N11 B1 N31 57.6(6) . . . . ?
C15 N11 B1 N21 120.4(5) . . . . ?
N12 N11 B1 N21 -62.7(5) . . . . ?
